data_1543878
loop_
_publ_author_name
'Dziuk, B\/la\.zej'
'O\'smia\/lowski, Borys'
'Ejsmont, Krzysztof'
'Zarychta, Bartosz'

_publ_section_title
;
 <i>N</i>-(Pyrazin-2-yl)adamantane-1-carboxamide
;
_journal_coeditor_code BT4022
_journal_issue 8
_journal_name_full IUCrData
_journal_page_first x161258
_journal_paper_doi 10.1107/S241431461601258X
_journal_volume 1
_journal_year 2016
_chemical_formula_iupac 'C15 H19 N3 O'
_chemical_formula_moiety 'C15 H19 N3 O'
_chemical_formula_sum 'C15 H19 N3 O'
_chemical_formula_weight 257.3346
_chemical_name_systematic
;
<i>N</i>-(Pyrazin-2-yl)adamantane-1-carboxamide
;
_space_group_crystal_system monoclinic
_space_group_IT_number 15
_space_group_name_Hall '-C 2yc'
_space_group_name_H-M_alt 'C 1 2/c 1'
_symmetry_space_group_name_Hall '-C 2yc'
_symmetry_space_group_name_H-M 'C 1 2/c 1'
_atom_sites_solution_hydrogens geom
_atom_sites_solution_primary direct
_atom_sites_solution_secondary difmap
_audit_creation_method SHELXL-2013
_cell_angle_alpha 90
_cell_angle_beta 97.371(3)
_cell_angle_gamma 90
_cell_formula_units_Z 8
_cell_length_a 27.3649(9)
_cell_length_b 9.4960(3)
_cell_length_c 10.0932(3)
_cell_measurement_reflns_used 7922
_cell_measurement_temperature 100.00(10)
_cell_measurement_theta_max 25.242
_cell_measurement_theta_min 2.986
_cell_volume 2601.12(14)
_computing_cell_refinement
;
CrysAlisRED (Oxford Diffraction, 2008)
;
_computing_data_collection
;
CrysAlisCCD (Oxford Diffraction, 2008)
;
_computing_data_reduction
;
CrysAlisRED (Oxford Diffraction, 2008)
;
_computing_molecular_graphics
;
XP in SHELXTL (Sheldrick, 2008)
;
_computing_publication_material
;
SHELXL2013 (Sheldrick, 2015)
;
_computing_structure_refinement
;
SHELXL2013 (Sheldrick, 2015)
;
_computing_structure_solution
;
SHELXS97 (Sheldrick, 2008)
;
_diffrn_ambient_temperature 100.00(10)
_diffrn_detector_area_resol_mean 7.07
_diffrn_measured_fraction_theta_full 0.970
_diffrn_measured_fraction_theta_max 0.997
_diffrn_measurement_device_type 'Oxford Diffraction Xcalibur'
_diffrn_measurement_method '\w scan'
_diffrn_radiation_monochromator graphite
_diffrn_radiation_source 'fine-focus sealed tube'
_diffrn_radiation_type MoK\a
_diffrn_radiation_wavelength 0.71073
_diffrn_reflns_av_R_equivalents 0.0165
_diffrn_reflns_limit_h_max 32
_diffrn_reflns_limit_h_min -32
_diffrn_reflns_limit_k_max 11
_diffrn_reflns_limit_k_min -11
_diffrn_reflns_limit_l_max 12
_diffrn_reflns_limit_l_min -7
_diffrn_reflns_number 7922
_diffrn_reflns_theta_full 25.242
_diffrn_reflns_theta_max 25.000
_diffrn_reflns_theta_min 2.986
_diffrn_standards_decay_% 0
_diffrn_standards_interval_count 0
_diffrn_standards_interval_time 0
_diffrn_standards_number 0
_exptl_absorpt_coefficient_mu 0.085
_exptl_absorpt_correction_type none
_exptl_crystal_colour colourless
_exptl_crystal_density_diffrn 1.314
_exptl_crystal_description irregular
_exptl_crystal_F_000 1104
_exptl_crystal_size_max 0.35
_exptl_crystal_size_mid 0.20
_exptl_crystal_size_min 0.15
_refine_diff_density_max 0.234
_refine_diff_density_min -0.195
_refine_ls_extinction_method none
_refine_ls_goodness_of_fit_ref 1.057
_refine_ls_hydrogen_treatment noref
_refine_ls_matrix_type full
_refine_ls_number_parameters 172
_refine_ls_number_reflns 2288
_refine_ls_number_restraints 0
_refine_ls_restrained_S_all 1.057
_refine_ls_R_factor_all 0.0399
_refine_ls_R_factor_gt 0.0318
_refine_ls_shift/su_max 0.000
_refine_ls_shift/su_mean 0.000
_refine_ls_structure_factor_coef Fsqd
_refine_ls_weighting_details 'w=1/[\s^2^(Fo^2^)+(0.0502P)^2^+0.2928P] where P=(Fo^2^+2Fc^2^)/3'
_refine_ls_weighting_scheme calc
_refine_ls_wR_factor_gt 0.0803
_refine_ls_wR_factor_ref 0.0821
_reflns_number_gt 1872
_reflns_number_total 2288
_reflns_threshold_expression 'I > 2\s(I)'
_cod_data_source_file bt4022sup1.cif
_cod_data_source_block I
_cod_original_cell_volume 2601.11(14)
_cod_database_code 1543878
_shelx_space_group_comment
;
The symmetry employed for this shelxl refinement is uniquely defined
by the following loop, which should always be used as a source of
symmetry information in preference to the above space-group names.
They are only intended as comments.
;
_shelxl_version_number .2013

loop_
_space_group_symop_operation_xyz
'x, y, z'
'-x, y, -z+1/2'
'x+1/2, y+1/2, z'
'-x+1/2, y+1/2, -z+1/2'
'-x, -y, -z'
'x, -y, z-1/2'
'-x+1/2, -y+1/2, -z'
'x+1/2, -y+1/2, z-1/2'

loop_
_atom_site_type_symbol
_atom_site_label
_atom_site_fract_x
_atom_site_fract_y
_atom_site_fract_z
_atom_site_U_iso_or_equiv
_atom_site_adp_type
_atom_site_calc_flag
_atom_site_occupancy
O O1 0.35335(3) 0.04607(8) 0.64164(8) 0.0171(2) Uani d 1
N N1 0.29623(4) 0.23922(11) 0.28328(9) 0.0166(2) Uani d 1
N N2 0.28733(4) 0.41834(11) 0.49820(10) 0.0192(3) Uani d 1
N N3 0.33971(4) 0.07518(10) 0.41681(9) 0.0148(2) Uani d 1
H H3A 0.3433 0.0354 0.3421 0.018 Uiso calc 1
C C1 0.31491(4) 0.20496(12) 0.40801(11) 0.0134(3) Uani d 1
C C2 0.27321(4) 0.36365(13) 0.26772(12) 0.0183(3) Uani d 1
H H2 0.2599 0.3915 0.1823 0.022 Uiso calc 1
C C3 0.26850(4) 0.45175(13) 0.37355(12) 0.0189(3) Uani d 1
H H3 0.2518 0.5366 0.3579 0.023 Uiso calc 1
C C4 0.31065(4) 0.29484(12) 0.51542(12) 0.0162(3) Uani d 1
H H4 0.3243 0.2681 0.6008 0.019 Uiso calc 1
C C5 0.35891(4) 0.00418(12) 0.52975(11) 0.0127(3) Uani d 1
C C6 0.38861(4) -0.12766(12) 0.50667(11) 0.0125(3) Uani d 1
C C7 0.40850(4) -0.19418(12) 0.64151(11) 0.0144(3) Uani d 1
H H7A 0.4286 -0.1261 0.6955 0.017 Uiso calc 1
H H7B 0.3812 -0.2204 0.6889 0.017 Uiso calc 1
C C8 0.43941(4) -0.32477(12) 0.62024(12) 0.0159(3) Uani d 1
H H8 0.4516 -0.3661 0.7071 0.019 Uiso calc 1
C C9 0.40736(5) -0.43301(13) 0.53643(12) 0.0185(3) Uani d 1
H H9A 0.4266 -0.5166 0.5237 0.022 Uiso calc 1
H H9B 0.3798 -0.4603 0.5824 0.022 Uiso calc 1
C C10 0.38834(4) -0.36779(13) 0.40072(12) 0.0172(3) Uani d 1
H H10 0.3682 -0.4370 0.3463 0.021 Uiso calc 1
C C11 0.35678(4) -0.23827(12) 0.42266(11) 0.0151(3) Uani d 1
H H11A 0.3293 -0.2659 0.4687 0.018 Uiso calc 1
H H11B 0.3437 -0.1980 0.3371 0.018 Uiso calc 1
C C12 0.43293(4) -0.08611(12) 0.43399(12) 0.0142(3) Uani d 1
H H12A 0.4211 -0.0445 0.3480 0.017 Uiso calc 1
H H12B 0.4530 -0.0167 0.4865 0.017 Uiso calc 1
C C13 0.46409(4) -0.21676(13) 0.41374(12) 0.0167(3) Uani d 1
H H13 0.4921 -0.1897 0.3676 0.020 Uiso calc 1
C C14 0.48310(4) -0.28214(13) 0.54869(12) 0.0173(3) Uani d 1
H H14A 0.5035 -0.2147 0.6027 0.021 Uiso calc 1
H H14B 0.5030 -0.3642 0.5356 0.021 Uiso calc 1
C C15 0.43197(4) -0.32405(13) 0.32845(12) 0.0186(3) Uani d 1
H H15A 0.4199 -0.2827 0.2426 0.022 Uiso calc 1
H H15B 0.4515 -0.4063 0.3129 0.022 Uiso calc 1

loop_
_atom_site_aniso_label
_atom_site_aniso_U_11
_atom_site_aniso_U_22
_atom_site_aniso_U_33
_atom_site_aniso_U_12
_atom_site_aniso_U_13
_atom_site_aniso_U_23
O1 0.0218(5) 0.0182(5) 0.0112(4) 0.0040(4) 0.0026(3) -0.0009(3)
N1 0.0157(5) 0.0181(6) 0.0158(5) 0.0006(4) 0.0013(4) 0.0036(4)
N2 0.0182(6) 0.0149(6) 0.0245(6) 0.0007(4) 0.0031(5) -0.0003(4)
N3 0.0198(5) 0.0142(5) 0.0104(5) 0.0040(4) 0.0018(4) -0.0011(4)
C1 0.0113(6) 0.0131(6) 0.0161(6) -0.0008(5) 0.0025(5) 0.0019(5)
C2 0.0158(6) 0.0186(7) 0.0200(7) 0.0018(5) 0.0000(5) 0.0063(5)
C3 0.0149(6) 0.0142(6) 0.0273(7) 0.0009(5) 0.0019(5) 0.0035(5)
C4 0.0158(6) 0.0155(6) 0.0170(6) 0.0002(5) 0.0008(5) 0.0008(5)
C5 0.0118(6) 0.0132(6) 0.0131(6) -0.0026(5) 0.0009(5) -0.0001(5)
C6 0.0135(6) 0.0123(6) 0.0118(6) 0.0012(5) 0.0021(5) 0.0000(5)
C7 0.0170(6) 0.0139(6) 0.0122(6) 0.0006(5) 0.0018(5) 0.0004(5)
C8 0.0182(6) 0.0145(7) 0.0146(6) 0.0022(5) 0.0003(5) 0.0024(5)
C9 0.0193(6) 0.0127(6) 0.0238(7) 0.0021(5) 0.0042(5) 0.0001(5)
C10 0.0185(7) 0.0131(7) 0.0193(6) -0.0021(5) 0.0002(5) -0.0040(5)
C11 0.0153(6) 0.0152(6) 0.0144(6) -0.0013(5) 0.0007(5) 0.0003(5)
C12 0.0152(6) 0.0136(6) 0.0140(6) -0.0013(5) 0.0024(5) 0.0013(5)
C13 0.0149(6) 0.0183(7) 0.0177(6) 0.0002(5) 0.0058(5) -0.0005(5)
C14 0.0160(6) 0.0146(6) 0.0211(6) 0.0022(5) 0.0012(5) -0.0020(5)
C15 0.0227(7) 0.0169(6) 0.0164(6) 0.0041(5) 0.0031(5) -0.0038(5)

loop_
_atom_type_symbol
_atom_type_description
_atom_type_scat_dispersion_real
_atom_type_scat_dispersion_imag
_atom_type_scat_source
C C 0.0033 0.0016 'International Tables Vol C Tables 4.2.6.8 and 6.1.1.4'
H H 0.0000 0.0000 'International Tables Vol C Tables 4.2.6.8 and 6.1.1.4'
N N 0.0061 0.0033 'International Tables Vol C Tables 4.2.6.8 and 6.1.1.4'
O O 0.0106 0.0060 'International Tables Vol C Tables 4.2.6.8 and 6.1.1.4'

loop_
_geom_angle_atom_site_label_1
_geom_angle_atom_site_label_2
_geom_angle_atom_site_label_3
_geom_angle
C1 N1 C2 116.27(10)
C3 N2 C4 116.83(11)
C5 N3 C1 127.97(10)
C5 N3 H3A 116.0
C1 N3 H3A 116.0
N1 C1 C4 121.50(11)
N1 C1 N3 113.36(10)
C4 C1 N3 125.11(11)
N1 C2 C3 122.36(11)
N1 C2 H2 118.8
C3 C2 H2 118.8
N2 C3 C2 121.59(12)
N2 C3 H3 119.2
C2 C3 H3 119.2
N2 C4 C1 121.45(11)
N2 C4 H4 119.3
C1 C4 H4 119.3
O1 C5 N3 121.84(11)
O1 C5 C6 122.58(10)
N3 C5 C6 115.57(10)
C5 C6 C7 109.71(9)
C5 C6 C11 111.55(9)
C7 C6 C11 108.50(9)
C5 C6 C12 109.16(9)
C7 C6 C12 108.36(9)
C11 C6 C12 109.50(9)
C8 C7 C6 110.38(10)
C8 C7 H7A 109.6
C6 C7 H7A 109.6
C8 C7 H7B 109.6
C6 C7 H7B 109.6
H7A C7 H7B 108.1
C14 C8 C7 109.35(10)
C14 C8 C9 110.09(10)
C7 C8 C9 109.46(10)
C14 C8 H8 109.3
C7 C8 H8 109.3
C9 C8 H8 109.3
C10 C9 C8 109.08(10)
C10 C9 H9A 109.9
C8 C9 H9A 109.9
C10 C9 H9B 109.9
C8 C9 H9B 109.9
H9A C9 H9B 108.3
C9 C10 C15 109.80(9)
C9 C10 C11 109.13(10)
C15 C10 C11 109.76(10)
C9 C10 H10 109.4
C15 C10 H10 109.4
C11 C10 H10 109.4
C10 C11 C6 109.61(9)
C10 C11 H11A 109.7
C6 C11 H11A 109.7
C10 C11 H11B 109.7
C6 C11 H11B 109.7
H11A C11 H11B 108.2
C13 C12 C6 109.87(9)
C13 C12 H12A 109.7
C6 C12 H12A 109.7
C13 C12 H12B 109.7
C6 C12 H12B 109.7
H12A C12 H12B 108.2
C14 C13 C12 109.99(10)
C14 C13 C15 109.60(10)
C12 C13 C15 108.87(9)
C14 C13 H13 109.5
C12 C13 H13 109.5
C15 C13 H13 109.5
C13 C14 C8 109.36(9)
C13 C14 H14A 109.8
C8 C14 H14A 109.8
C13 C14 H14B 109.8
C8 C14 H14B 109.8
H14A C14 H14B 108.3
C10 C15 C13 109.73(9)
C10 C15 H15A 109.7
C13 C15 H15A 109.7
C10 C15 H15B 109.7
C13 C15 H15B 109.7
H15A C15 H15B 108.2

loop_
_geom_bond_atom_site_label_1
_geom_bond_atom_site_label_2
_geom_bond_distance
O1 C5 1.2252(14)
N1 C1 1.3368(14)
N1 C2 1.3387(16)
N2 C3 1.3353(16)
N2 C4 1.3358(15)
N3 C5 1.3698(14)
N3 C1 1.4042(15)
N3 H3A 0.8600
C1 C4 1.3963(16)
C2 C3 1.3758(18)
C2 H2 0.9300
C3 H3 0.9300
C4 H4 0.9300
C5 C6 1.5267(16)
C6 C7 1.5354(15)
C6 C11 1.5464(16)
C6 C12 1.5468(16)
C7 C8 1.5316(16)
C7 H7A 0.9700
C7 H7B 0.9700
C8 C14 1.5286(17)
C8 C9 1.5332(16)
C8 H8 0.9800
C9 C10 1.5322(16)
C9 H9A 0.9700
C9 H9B 0.9700
C10 C15 1.5340(17)
C10 C11 1.5351(17)
C10 H10 0.9800
C11 H11A 0.9700
C11 H11B 0.9700
C12 C13 1.5339(16)
C12 H12A 0.9700
C12 H12B 0.9700
C13 C14 1.5263(16)
C13 C15 1.5354(16)
C13 H13 0.9800
C14 H14A 0.9700
C14 H14B 0.9700
C15 H15A 0.9700
C15 H15B 0.9700

loop_
_geom_hbond_atom_site_label_D
_geom_hbond_atom_site_label_H
_geom_hbond_atom_site_label_A
_geom_hbond_site_symmetry_A
_geom_hbond_distance_DH
_geom_hbond_distance_HA
_geom_hbond_distance_DA
_geom_hbond_angle_DHA
N3 H3A O1 6 0.86 2.22 3.0732(13) 174.3
C3 H3 N1 4 0.93 2.64 3.5179(16) 157.3
C4 H4 O1 . 0.93 2.27 2.8612(14) 120.7

loop_
_geom_torsion_atom_site_label_1
_geom_torsion_atom_site_label_2
_geom_torsion_atom_site_label_3
_geom_torsion_atom_site_label_4
_geom_torsion
C2 N1 C1 C4 -0.24(16)
C2 N1 C1 N3 -178.33(10)
C5 N3 C1 N1 -173.52(10)
C5 N3 C1 C4 8.47(19)
C1 N1 C2 C3 -0.46(17)
C4 N2 C3 C2 -0.49(17)
N1 C2 C3 N2 0.86(19)
C3 N2 C4 C1 -0.20(17)
N1 C1 C4 N2 0.59(18)
N3 C1 C4 N2 178.45(11)
C1 N3 C5 O1 4.70(18)
C1 N3 C5 C6 -173.80(10)
O1 C5 C6 C7 0.46(15)
N3 C5 C6 C7 178.96(9)
O1 C5 C6 C11 120.72(12)
N3 C5 C6 C11 -60.79(13)
O1 C5 C6 C12 -118.14(12)
N3 C5 C6 C12 60.36(12)
C5 C6 C7 C8 -178.69(9)
C11 C6 C7 C8 59.21(12)
C12 C6 C7 C8 -59.60(12)
C6 C7 C8 C14 60.67(12)
C6 C7 C8 C9 -60.01(12)
C14 C8 C9 C10 -59.90(12)
C7 C8 C9 C10 60.32(12)
C8 C9 C10 C15 59.24(13)
C8 C9 C10 C11 -61.11(12)
C9 C10 C11 C6 61.22(12)
C15 C10 C11 C6 -59.15(12)
C5 C6 C11 C10 179.30(9)
C7 C6 C11 C10 -59.73(12)
C12 C6 C11 C10 58.36(12)
C5 C6 C12 C13 178.29(9)
C7 C6 C12 C13 58.86(12)
C11 C6 C12 C13 -59.32(12)
C6 C12 C13 C14 -59.77(12)
C6 C12 C13 C15 60.33(12)
C12 C13 C14 C8 59.94(12)
C15 C13 C14 C8 -59.71(12)
C7 C8 C14 C13 -59.99(12)
C9 C8 C14 C13 60.31(12)
C9 C10 C15 C13 -59.34(13)
C11 C10 C15 C13 60.63(12)
C14 C13 C15 C10 59.45(12)
C12 C13 C15 C10 -60.89(12)

_cod_database_fobs_code 1543878
